data_2212615
loop_
_publ_author_name
'Wang, Chen-Yi'
'Xia, Ping'
'Han, Zhi-Ping'
'Shen, Rong-Ming'
'Cui, Nan'

_publ_section_title
;
 1-(4-Bromophenyl)-3-(1<i>H</i>-1,2,4-triazol-1-yl)propan-1-one
;
_journal_coeditor_code IS2148
_journal_issue 3
_journal_name_full 'Acta Crystallographica Section E'
_journal_page_first o1238
_journal_page_last o1239
_journal_paper_doi 10.1107/S1600536807005892
_journal_volume 63
_journal_year 2007
_chemical_formula_iupac 'C11 H10 Br N3 O'
_chemical_formula_moiety 'C11 H10 Br N3 O'
_chemical_formula_sum 'C11 H10 Br N3 O'
_chemical_formula_weight 280.13
_chemical_name_systematic
;
1-(4-Bromophenyl)-3-(1H-1,2,4-triazol-1-yl)propan-1-one
;
_space_group_IT_number 14
_symmetry_cell_setting monoclinic
_symmetry_space_group_name_Hall '-P 2ybc'
_symmetry_space_group_name_H-M 'P 1 21/c 1'
_atom_sites_solution_hydrogens geom
_atom_sites_solution_primary direct
_atom_sites_solution_secondary difmap
_cell_angle_alpha 90.00
_cell_angle_beta 113.712(2)
_cell_angle_gamma 90.00
_cell_formula_units_Z 8
_cell_length_a 9.0287(13)
_cell_length_b 25.662(4)
_cell_length_c 10.8103(15)
_cell_measurement_reflns_used 3350
_cell_measurement_temperature 294(2)
_cell_measurement_theta_max 23.47
_cell_measurement_theta_min 2.60
_cell_volume 2293.2(6)
_computing_cell_refinement 'SAINT (Bruker, 1999)'
_computing_data_collection 'SMART (Bruker, 1997)'
_computing_data_reduction SAINT
_computing_molecular_graphics 'SHELXTL (Bruker, 1999)'
_computing_publication_material SHELXTL
_computing_structure_refinement 'SHELXL97 (Sheldrick, 1997)'
_computing_structure_solution 'SHELXS97 (Sheldrick, 1997)'
_diffrn_ambient_temperature 294(2)
_diffrn_measured_fraction_theta_full 0.996
_diffrn_measured_fraction_theta_max 0.996
_diffrn_measurement_device_type 'Bruker SMART 1000 CCD area-detector'
_diffrn_measurement_method '\f and \w'
_diffrn_radiation_monochromator graphite
_diffrn_radiation_source 'fine-focus sealed tube'
_diffrn_radiation_type MoK\a
_diffrn_radiation_wavelength 0.71073
_diffrn_reflns_av_R_equivalents 0.0594
_diffrn_reflns_av_sigmaI/netI 0.0662
_diffrn_reflns_limit_h_max 11
_diffrn_reflns_limit_h_min -5
_diffrn_reflns_limit_k_max 31
_diffrn_reflns_limit_k_min -32
_diffrn_reflns_limit_l_max 13
_diffrn_reflns_limit_l_min -13
_diffrn_reflns_number 12948
_diffrn_reflns_theta_full 26.39
_diffrn_reflns_theta_max 26.39
_diffrn_reflns_theta_min 1.59
_exptl_absorpt_coefficient_mu 3.567
_exptl_absorpt_correction_T_max 0.8045
_exptl_absorpt_correction_T_min 0.4615
_exptl_absorpt_correction_type multi-scan
_exptl_absorpt_process_details '(SADABS; Sheldrick, 1996)'
_exptl_crystal_colour colorless
_exptl_crystal_density_diffrn 1.623
_exptl_crystal_density_method 'not measured'
_exptl_crystal_description plate
_exptl_crystal_F_000 1120
_exptl_crystal_size_max 0.24
_exptl_crystal_size_mid 0.20
_exptl_crystal_size_min 0.06
_refine_diff_density_max 0.873
_refine_diff_density_min -0.579
_refine_ls_extinction_method none
_refine_ls_goodness_of_fit_ref 0.998
_refine_ls_hydrogen_treatment constr
_refine_ls_matrix_type full
_refine_ls_number_parameters 289
_refine_ls_number_reflns 4683
_refine_ls_number_restraints 0
_refine_ls_restrained_S_all 0.998
_refine_ls_R_factor_all 0.0964
_refine_ls_R_factor_gt 0.0475
_refine_ls_shift/su_max 0.001
_refine_ls_shift/su_mean 0.000
_refine_ls_structure_factor_coef Fsqd
_refine_ls_weighting_details 'calc w=1/[\s^2^(Fo^2^)+(0.0472P)^2^+1.6722P] where P=(Fo^2^+2Fc^2^)/3'
_refine_ls_weighting_scheme calc
_refine_ls_wR_factor_gt 0.1056
_refine_ls_wR_factor_ref 0.1239
_reflns_number_gt 2784
_reflns_number_total 4683
_reflns_threshold_expression I>2\s(I)
_cod_data_source_file is2148.cif
_cod_data_source_block I
_cod_original_sg_symbol_H-M 'P 21/c'
_cod_database_code 2212615
_cod_database_fobs_code 2212615

loop_
_symmetry_equiv_pos_as_xyz
'x, y, z'
'-x, y+1/2, -z+1/2'
'-x, -y, -z'
'x, -y-1/2, z-1/2'

loop_
_atom_site_type_symbol
_atom_site_label
_atom_site_fract_x
_atom_site_fract_y
_atom_site_fract_z
_atom_site_U_iso_or_equiv
_atom_site_adp_type
_atom_site_calc_flag
_atom_site_refinement_flags
_atom_site_occupancy
Br Br1 1.04383(6) 1.041472(18) 0.18632(6) 0.0724(2) Uani d . 1
Br Br2 0.55403(7) 1.01548(2) 0.26776(6) 0.0800(2) Uani d . 1
O O1 0.8752(4) 0.82227(12) 0.4684(3) 0.0682(9) Uani d . 1
O O2 0.0865(3) 0.79905(12) 0.2112(3) 0.0608(8) Uani d . 1
N N1 0.6809(3) 0.72305(12) 0.3159(3) 0.0400(7) Uani d . 1
N N2 0.6577(4) 0.70069(14) 0.1956(3) 0.0577(9) Uani d . 1
N N3 0.8335(4) 0.65338(14) 0.3685(4) 0.0564(9) Uani d . 1
N N4 0.2351(4) 0.69687(13) 0.3742(3) 0.0457(8) Uani d . 1
N N5 0.3883(5) 0.67840(15) 0.4392(4) 0.0669(11) Uani d . 1
N N6 0.2692(5) 0.63953(15) 0.2378(4) 0.0612(10) Uani d . 1
C C1 0.9825(5) 0.91872(16) 0.4087(4) 0.0502(10) Uani d . 1
H H1 1.0281 0.9079 0.4983 0.060 Uiso calc R 1
C C2 1.0378(5) 0.96363(17) 0.3722(4) 0.0528(11) Uani d . 1
H H2 1.1185 0.9834 0.4365 0.063 Uiso calc R 1
C C3 0.9715(5) 0.97873(15) 0.2389(4) 0.0498(10) Uani d . 1
C C4 0.8523(6) 0.95002(17) 0.1419(4) 0.0580(12) Uani d . 1
H H4 0.8102 0.9604 0.0518 0.070 Uiso calc R 1
C C5 0.7968(5) 0.90574(16) 0.1807(4) 0.0511(10) Uani d . 1
H H5 0.7150 0.8864 0.1160 0.061 Uiso calc R 1
C C6 0.8601(4) 0.88917(14) 0.3145(4) 0.0394(9) Uani d . 1
C C7 0.8016(4) 0.84125(15) 0.3580(4) 0.0412(9) Uani d . 1
C C8 0.6460(4) 0.81683(14) 0.2630(4) 0.0441(9) Uani d . 1
H H8A 0.6583 0.8063 0.1814 0.053 Uiso calc R 1
H H8B 0.5611 0.8429 0.2378 0.053 Uiso calc R 1
C C9 0.5930(4) 0.76987(15) 0.3201(4) 0.0485(10) Uani d . 1
H H9A 0.6100 0.7770 0.4130 0.058 Uiso calc R 1
H H9B 0.4783 0.7641 0.2689 0.058 Uiso calc R 1
C C10 0.7858(4) 0.69431(16) 0.4152(4) 0.0467(10) Uani d . 1
H H10 0.8208 0.7023 0.5065 0.056 Uiso calc R 1
C C11 0.7518(5) 0.65968(17) 0.2342(5) 0.0602(12) Uani d . 1
H H11 0.7615 0.6362 0.1724 0.072 Uiso calc R 1
C C12 0.4020(5) 0.88782(16) 0.4174(4) 0.0525(10) Uani d . 1
H H12 0.4281 0.8729 0.5020 0.063 Uiso calc R 1
C C13 0.4820(5) 0.93174(18) 0.4064(5) 0.0590(11) Uani d . 1
H H13 0.5622 0.9462 0.4829 0.071 Uiso calc R 1
C C14 0.4436(5) 0.95439(16) 0.2822(5) 0.0569(11) Uani d . 1
C C15 0.3231(5) 0.93338(17) 0.1682(5) 0.0577(11) Uani d . 1
H H15 0.2961 0.9492 0.0845 0.069 Uiso calc R 1
C C16 0.2430(5) 0.88891(16) 0.1788(4) 0.0504(10) Uani d . 1
H H16 0.1624 0.8748 0.1020 0.060 Uiso calc R 1
C C17 0.2819(4) 0.86487(15) 0.3042(4) 0.0433(9) Uani d . 1
C C18 0.1954(5) 0.81657(16) 0.3116(4) 0.0439(10) Uani d . 1
C C19 0.2453(5) 0.78898(16) 0.4456(4) 0.0492(10) Uani d . 1
H H19A 0.2163 0.8105 0.5062 0.059 Uiso calc R 1
H H19B 0.3620 0.7850 0.4850 0.059 Uiso calc R 1
C C20 0.1680(5) 0.73591(17) 0.4347(4) 0.0568(11) Uani d . 1
H H20A 0.1824 0.7244 0.5242 0.068 Uiso calc R 1
H H20B 0.0527 0.7389 0.3807 0.068 Uiso calc R 1
C C21 0.1690(5) 0.6729(2) 0.2560(4) 0.0605(12) Uani d . 1
H H21 0.0641 0.6789 0.1932 0.073 Uiso calc R 1
C C22 0.4004(6) 0.64464(17) 0.3530(5) 0.0617(12) Uani d . 1
H H22 0.4942 0.6255 0.3708 0.074 Uiso calc R 1

loop_
_atom_site_aniso_label
_atom_site_aniso_U_11
_atom_site_aniso_U_22
_atom_site_aniso_U_33
_atom_site_aniso_U_12
_atom_site_aniso_U_13
_atom_site_aniso_U_23
Br1 0.0888(4) 0.0451(3) 0.0912(4) -0.0086(2) 0.0445(3) 0.0033(2)
Br2 0.0889(4) 0.0515(3) 0.1048(5) -0.0044(3) 0.0443(4) 0.0085(3)
O1 0.064(2) 0.078(2) 0.0404(18) -0.0182(17) -0.0016(15) 0.0158(16)
O2 0.0566(18) 0.067(2) 0.0451(18) -0.0075(16) 0.0064(15) -0.0070(15)
N1 0.0374(17) 0.0396(18) 0.0405(19) 0.0007(14) 0.0129(15) -0.0001(15)
N2 0.063(2) 0.055(2) 0.045(2) 0.0113(19) 0.0114(18) -0.0049(17)
N3 0.052(2) 0.048(2) 0.060(2) 0.0058(17) 0.0129(19) 0.0040(18)
N4 0.048(2) 0.051(2) 0.035(2) -0.0125(17) 0.0131(17) 0.0000(16)
N5 0.062(3) 0.061(3) 0.051(2) -0.003(2) -0.006(2) -0.001(2)
N6 0.061(2) 0.070(3) 0.049(2) -0.008(2) 0.017(2) -0.0115(19)
C1 0.049(2) 0.052(3) 0.043(2) -0.001(2) 0.012(2) 0.0001(19)
C2 0.049(2) 0.053(3) 0.050(3) -0.010(2) 0.014(2) -0.014(2)
C3 0.058(3) 0.037(2) 0.060(3) 0.001(2) 0.030(2) 0.000(2)
C4 0.075(3) 0.049(3) 0.043(3) -0.002(2) 0.016(2) 0.006(2)
C5 0.058(3) 0.048(2) 0.039(2) -0.003(2) 0.011(2) -0.0022(19)
C6 0.038(2) 0.038(2) 0.039(2) 0.0044(17) 0.0132(18) -0.0036(17)
C7 0.040(2) 0.048(2) 0.031(2) 0.0037(18) 0.0090(18) -0.0027(18)
C8 0.035(2) 0.044(2) 0.046(2) 0.0061(18) 0.0089(18) -0.0010(18)
C9 0.036(2) 0.050(3) 0.060(3) 0.0023(18) 0.019(2) -0.004(2)
C10 0.040(2) 0.051(3) 0.044(2) -0.0076(19) 0.013(2) 0.004(2)
C11 0.068(3) 0.051(3) 0.059(3) 0.008(2) 0.023(3) -0.009(2)
C12 0.058(3) 0.052(3) 0.044(2) -0.003(2) 0.016(2) -0.004(2)
C13 0.057(3) 0.055(3) 0.056(3) -0.003(2) 0.013(2) -0.007(2)
C14 0.059(3) 0.039(2) 0.074(3) 0.005(2) 0.029(3) -0.001(2)
C15 0.070(3) 0.046(3) 0.057(3) 0.015(2) 0.025(3) 0.012(2)
C16 0.052(2) 0.050(3) 0.044(2) 0.014(2) 0.014(2) -0.002(2)
C17 0.043(2) 0.042(2) 0.043(2) 0.0081(18) 0.0148(19) -0.0019(18)
C18 0.039(2) 0.054(3) 0.041(2) 0.0055(18) 0.018(2) -0.0079(19)
C19 0.054(2) 0.057(3) 0.039(2) -0.010(2) 0.021(2) -0.0079(19)
C20 0.065(3) 0.072(3) 0.042(2) -0.018(2) 0.030(2) -0.003(2)
C21 0.049(3) 0.086(4) 0.037(3) -0.014(3) 0.008(2) -0.013(2)
C22 0.057(3) 0.049(3) 0.066(3) -0.001(2) 0.011(3) -0.002(2)

loop_
_atom_type_symbol
_atom_type_description
_atom_type_scat_dispersion_real
_atom_type_scat_dispersion_imag
_atom_type_scat_source
C C 0.0033 0.0016 'International Tables Vol C Tables 4.2.6.8 and 6.1.1.4'
H H 0.0000 0.0000 'International Tables Vol C Tables 4.2.6.8 and 6.1.1.4'
N N 0.0061 0.0033 'International Tables Vol C Tables 4.2.6.8 and 6.1.1.4'
O O 0.0106 0.0060 'International Tables Vol C Tables 4.2.6.8 and 6.1.1.4'
Br Br -0.2901 2.4595 'International Tables Vol C Tables 4.2.6.8 and 6.1.1.4'

loop_
_geom_angle_atom_site_label_1
_geom_angle_atom_site_label_2
_geom_angle_atom_site_label_3
_geom_angle
C10 N1 N2 108.9(3)
C10 N1 C9 130.8(3)
N2 N1 C9 120.3(3)
C11 N2 N1 101.8(3)
C10 N3 C11 101.3(3)
C21 N4 N5 107.8(4)
C21 N4 C20 130.3(4)
N5 N4 C20 121.9(3)
C22 N5 N4 102.8(3)
C21 N6 C22 101.7(4)
C2 C1 C6 121.4(4)
C2 C1 H1 119.3
C6 C1 H1 119.3
C1 C2 C3 118.8(4)
C1 C2 H2 120.6
C3 C2 H2 120.6
C2 C3 C4 121.7(4)
C2 C3 Br1 119.5(3)
C4 C3 Br1 118.8(3)
C5 C4 C3 118.7(4)
C5 C4 H4 120.7
C3 C4 H4 120.7
C4 C5 C6 121.5(4)
C4 C5 H5 119.3
C6 C5 H5 119.3
C1 C6 C5 118.0(4)
C1 C6 C7 119.9(3)
C5 C6 C7 122.1(3)
O1 C7 C6 121.4(3)
O1 C7 C8 119.8(4)
C6 C7 C8 118.8(3)
C7 C8 C9 114.4(3)
C7 C8 H8A 108.7
C9 C8 H8A 108.7
C7 C8 H8B 108.7
C9 C8 H8B 108.7
H8A C8 H8B 107.6
N1 C9 C8 112.3(3)
N1 C9 H9A 109.1
C8 C9 H9A 109.1
N1 C9 H9B 109.1
C8 C9 H9B 109.1
H9A C9 H9B 107.9
N3 C10 N1 111.7(4)
N3 C10 H10 124.1
N1 C10 H10 124.1
N2 C11 N3 116.3(4)
N2 C11 H11 121.8
N3 C11 H11 121.8
C13 C12 C17 121.4(4)
C13 C12 H12 119.3
C17 C12 H12 119.3
C12 C13 C14 119.9(4)
C12 C13 H13 120.0
C14 C13 H13 120.0
C13 C14 C15 120.3(4)
C13 C14 Br2 119.7(4)
C15 C14 Br2 120.0(4)
C16 C15 C14 119.9(4)
C16 C15 H15 120.0
C14 C15 H15 120.1
C15 C16 C17 120.6(4)
C15 C16 H16 119.7
C17 C16 H16 119.7
C12 C17 C16 117.8(4)
C12 C17 C18 123.0(4)
C16 C17 C18 119.2(4)
O2 C18 C17 120.9(4)
O2 C18 C19 120.2(4)
C17 C18 C19 118.9(3)
C18 C19 C20 113.4(3)
C18 C19 H19A 108.9
C20 C19 H19A 108.9
C18 C19 H19B 108.9
C20 C19 H19B 108.9
H19A C19 H19B 107.7
N4 C20 C19 113.1(3)
N4 C20 H20A 109.0
C19 C20 H20A 109.0
N4 C20 H20B 109.0
C19 C20 H20B 109.0
H20A C20 H20B 107.8
N6 C21 N4 112.1(4)
N6 C21 H21 123.9
N4 C21 H21 123.9
N5 C22 N6 115.6(4)
N5 C22 H22 122.2
N6 C22 H22 122.2

loop_
_geom_bond_atom_site_label_1
_geom_bond_atom_site_label_2
_geom_bond_distance
Br1 C3 1.908(4)
Br2 C14 1.898(4)
O1 C7 1.211(4)
O2 C18 1.220(4)
N1 C10 1.332(5)
N1 N2 1.358(4)
N1 C9 1.450(5)
N2 C11 1.310(5)
N3 C10 1.311(5)
N3 C11 1.347(5)
N4 C21 1.325(5)
N4 N5 1.360(5)
N4 C20 1.455(5)
N5 C22 1.309(6)
N6 C21 1.316(6)
N6 C22 1.336(5)
C1 C2 1.375(6)
C1 C6 1.389(5)
C1 H1 0.9300
C2 C3 1.375(6)
C2 H2 0.9300
C3 C4 1.376(6)
C4 C5 1.374(6)
C4 H4 0.9300
C5 C6 1.391(5)
C5 H5 0.9300
C6 C7 1.488(5)
C7 C8 1.504(5)
C8 C9 1.517(5)
C8 H8A 0.9700
C8 H8B 0.9700
C9 H9A 0.9700
C9 H9B 0.9700
C10 H10 0.9300
C11 H11 0.9300
C12 C13 1.370(6)
C12 C17 1.397(5)
C12 H12 0.9300
C13 C14 1.373(6)
C13 H13 0.9300
C14 C15 1.384(6)
C15 C16 1.380(6)
C15 H15 0.9300
C16 C17 1.399(5)
C16 H16 0.9300
C17 C18 1.484(5)
C18 C19 1.509(5)
C19 C20 1.513(5)
C19 H19A 0.9700
C19 H19B 0.9700
C20 H20A 0.9700
C20 H20B 0.9700
C21 H21 0.9300
C22 H22 0.9300

loop_
_geom_torsion_atom_site_label_1
_geom_torsion_atom_site_label_2
_geom_torsion_atom_site_label_3
_geom_torsion_atom_site_label_4
_geom_torsion
C10 N1 N2 C11 0.3(4)
C9 N1 N2 C11 -177.9(3)
C21 N4 N5 C22 0.1(5)
C20 N4 N5 C22 179.6(3)
C6 C1 C2 C3 -1.2(6)
C1 C2 C3 C4 -0.2(6)
C1 C2 C3 Br1 179.0(3)
C2 C3 C4 C5 1.2(7)
Br1 C3 C4 C5 -177.9(3)
C3 C4 C5 C6 -1.0(7)
C2 C1 C6 C5 1.4(6)
C2 C1 C6 C7 -179.0(4)
C4 C5 C6 C1 -0.3(6)
C4 C5 C6 C7 -179.8(4)
C1 C6 C7 O1 -12.6(6)
C5 C6 C7 O1 167.0(4)
C1 C6 C7 C8 166.3(3)
C5 C6 C7 C8 -14.2(5)
O1 C7 C8 C9 1.9(5)
C6 C7 C8 C9 -177.0(3)
C10 N1 C9 C8 113.7(4)
N2 N1 C9 C8 -68.4(4)
C7 C8 C9 N1 -78.9(4)
C11 N3 C10 N1 0.7(4)
N2 N1 C10 N3 -0.7(4)
C9 N1 C10 N3 177.4(4)
N1 N2 C11 N3 0.1(5)
C10 N3 C11 N2 -0.5(5)
C17 C12 C13 C14 0.6(7)
C12 C13 C14 C15 0.7(7)
C12 C13 C14 Br2 179.6(3)
C13 C14 C15 C16 -1.2(6)
Br2 C14 C15 C16 179.9(3)
C14 C15 C16 C17 0.3(6)
C13 C12 C17 C16 -1.4(6)
C13 C12 C17 C18 178.4(4)
C15 C16 C17 C12 1.0(6)
C15 C16 C17 C18 -178.9(4)
C12 C17 C18 O2 176.8(4)
C16 C17 C18 O2 -3.3(5)
C12 C17 C18 C19 -3.7(5)
C16 C17 C18 C19 176.2(3)
O2 C18 C19 C20 9.3(5)
C17 C18 C19 C20 -170.2(3)
C21 N4 C20 C19 -111.3(5)
N5 N4 C20 C19 69.3(5)
C18 C19 C20 N4 73.0(5)
C22 N6 C21 N4 0.3(5)
N5 N4 C21 N6 -0.2(5)
C20 N4 C21 N6 -179.7(4)
N4 N5 C22 N6 0.1(5)
C21 N6 C22 N5 -0.2(5)

loop_
_cod_related_entry_id
_cod_related_entry_database
_cod_related_entry_code
1 ChemSpider 24737184
